data_9016551
loop_
_publ_author_name
'Lotti, P.'
'Gatta, G. D.'
'Rotiroti, N.'
'Camara, F.'

_publ_section_title
;
 High-pressure study of a natural cancrinite
 Note: P = 5.73 GPa
;
_journal_name_full 'American Mineralogist'
_journal_page_first 872
_journal_page_last 882
_journal_paper_doi 10.2138/am.2012.4039
_journal_volume 97
_journal_year 2012
_chemical_compound_source Cameroun
_chemical_formula_sum 'C0.88 H2 Al3 Ca0.438 Na3.522 O15.64 Si3'
_chemical_name_mineral Cancrinite
_space_group_IT_number 173
_symmetry_space_group_name_Hall 'P 6c'
_symmetry_space_group_name_H-M 'P 63'
_cell_angle_alpha 90
_cell_angle_beta 90
_cell_angle_gamma 120
_cell_formula_units_Z 2
_cell_length_a 12.278
_cell_length_b 12.278
_cell_length_c 4.876
_cell_volume 636.575
_database_code_amcsd 0019033
_exptl_crystal_density_diffrn 2.747
_cod_original_formula_sum 'Si3 O15.64 Al3 Na3.522 Ca.438 C.88 H2'
_cod_database_code 9016551

loop_
_space_group_symop_operation_xyz
x,y,z
x-y,x,1/2+z
-y,x-y,z
-x,-y,1/2+z
-x+y,-x,z
y,-x+y,1/2+z

loop_
_atom_site_label
_atom_site_fract_x
_atom_site_fract_y
_atom_site_fract_z
_atom_site_occupancy
_atom_site_U_iso_or_equiv
_atom_site_type_symbol
_atom_site_attached_hydrogens
Si 0.08390 0.41180 0.73770 1.00000 0.01230 Si 0
O2 0.12590 0.55600 0.68600 1.00000 0.02700 O 0
Al 0.33770 0.41370 0.74150 1.00000 0.01310 Al 0
O1 0.19550 0.39160 0.62500 1.00000 0.02000 O 0
O3 0.05740 0.37020 0.05800 1.00000 0.01400 O 0
O4 0.31960 0.36170 0.07200 1.00000 0.01700 O 0
Na1 0.66667 0.33333 0.08500 0.96000 0.04900 Na 0
Na2 0.87600 0.75310 0.77640 0.85400 0.03000 Na 0
Ca 0.87600 0.75310 0.77640 0.14600 0.03000 Ca 0
C1 0.00000 0.00000 0.90000 0.42100 0.02400 C 0
OC1 0.06000 0.12100 0.85500 0.42100 0.04700 O 0
C2 0.00000 0.00000 0.67000 0.45900 0.02400 C 0
OC2 0.06400 0.12260 0.66800 0.45900 0.04700 O 0
Wat 0.30800 0.61400 0.15100 0.33333 0.04800 O 2

loop_
_cod_changelog_entry_id
_cod_changelog_entry_author
_cod_changelog_entry_date
_cod_changelog_entry_text
1
;cod-tools version 3.8.0
Id: cif_guess_AMCSD_atom_types 9581 2023-05-17 12:35:41Z saulius
;
2023-05-18T11:43:05+03:00
;Derived atom types and hydrogen counts
from atom names that follow the AMCSD naming convention
(Wat == water, O-H == hydroxyl).
;

loop_
_cod_related_entry_id
_cod_related_entry_database
_cod_related_entry_code
1 AMCSD 0019033
